data_7237439
loop_
_publ_author_name
'Huang, Rongjuan'
'Ward, Jonathan S.'
'Kukhta, Nadzeya A.'
'Av\'o, Jo\~ao'
'Gibson, Jamie'
'Penfold, Thomas'
'Lima, Jo\~ao C.'
'Batsanov, Andrei S.'
'Berberan-Santos, M\'ario N.'
'Bryce, Martin R.'
'Dias, Fernando B.'

_publ_section_title
;
 The influence of molecular conformation on the photophysics of organic
 room temperature phosphorescent luminophores
;
_journal_issue 34
_journal_name_full 'Journal of Materials Chemistry C'
_journal_page_first 9238
_journal_paper_doi 10.1039/C8TC02987C
_journal_volume 6
_journal_year 2018
_chemical_formula_moiety 'C36 H22 N2 S3, 0.5(C D Cl3)'
_chemical_formula_sum 'C36.5 H22 Cl1.5 D0.5 N2 S3'
_chemical_formula_weight 638.92
_chemical_name_systematic '2,8-Bis(phenothiazin-10-yl)dibenzo[b,d]thiophene, deuterochloroform hemisolvate'
_space_group_crystal_system triclinic
_space_group_IT_number 2
_space_group_name_Hall '-P 1'
_space_group_name_H-M_alt 'P -1'
_atom_sites_solution_hydrogens geom
_atom_sites_solution_primary direct
_atom_sites_solution_secondary difmap
_audit_creation_date 2017-07-21
_audit_creation_method
;
Olex2 1.2-beta
(compiled 2017.07.20 svn.r3457 for OlexSys, GUI svn.r5370)
;
_audit_update_record
;
2018-05-29 deposited with the CCDC.
2018-08-07 downloaded from the CCDC.
;
_cell_angle_alpha 66.090(2)
_cell_angle_beta 74.501(3)
_cell_angle_gamma 73.864(3)
_cell_formula_units_Z 2
_cell_length_a 8.6239(3)
_cell_length_b 13.7187(5)
_cell_length_c 14.3075(6)
_cell_measurement_reflns_used 4026
_cell_measurement_temperature 120
_cell_measurement_theta_max 71.74
_cell_measurement_theta_min 3.43
_cell_volume 1463.27(10)
_computing_cell_refinement 'SAINT v8.37A (Bruker, 2016)'
_computing_data_collection 'APEX3 v.2016.1-0 (Bruker, 2016)'
_computing_data_reduction 'SAINT v8.37A (Bruker, 2016)'
_computing_molecular_graphics 'Olex2 (Dolomanov et al., 2009)'
_computing_publication_material 'Olex2 (Dolomanov et al., 2009)'
_computing_structure_refinement 'ShelXL 2016/6 (Sheldrick, 2015)'
_computing_structure_solution 'ShelXS 2013/1 (Sheldrick, 2008)'
_diffrn_ambient_temperature 120
_diffrn_detector_area_resol_mean 10.4
_diffrn_detector_type 'Bruker PHOTON 100 CMOS'
_diffrn_measured_fraction_theta_full 0.965
_diffrn_measured_fraction_theta_max 0.965
_diffrn_measurement_device '3-circle area detector diffractometer'
_diffrn_measurement_device_type 'Bruker D8 Venture'
_diffrn_measurement_method '\w scans'
_diffrn_radiation_monochromator 'focusing mirrors'
_diffrn_radiation_probe x-ray
_diffrn_radiation_type CuK\a
_diffrn_radiation_wavelength 1.54184
_diffrn_reflns_av_R_equivalents 0.0786
_diffrn_reflns_av_unetI/netI 0.0746
_diffrn_reflns_Laue_measured_fraction_full 0.965
_diffrn_reflns_Laue_measured_fraction_max 0.965
_diffrn_reflns_limit_h_max 10
_diffrn_reflns_limit_h_min -10
_diffrn_reflns_limit_k_max 16
_diffrn_reflns_limit_k_min -16
_diffrn_reflns_limit_l_max 16
_diffrn_reflns_limit_l_min -14
_diffrn_reflns_number 17147
_diffrn_reflns_point_group_measured_fraction_full 0.965
_diffrn_reflns_point_group_measured_fraction_max 0.965
_diffrn_reflns_theta_full 66.612
_diffrn_reflns_theta_max 66.612
_diffrn_reflns_theta_min 3.433
_diffrn_source 'microfocus sealed X-ray tube'
_diffrn_source_type 'Incoatec I\mS microsource'
_diffrn_standards_number 0
_exptl_absorpt_coefficient_mu 3.815
_exptl_absorpt_correction_T_max 0.8645
_exptl_absorpt_correction_T_min 0.7582
_exptl_absorpt_correction_type multi-scan
_exptl_absorpt_process_details
; SADABS-2014/5 (Bruker,2014/5) was used for absorption correction. 
 wR2(int) was 0.0780 before and 0.0611 after correction. The Ratio of 
 minimum to maximum transmission is 0.8770. The \l/2 correction factor 
 is Not present.
;
_exptl_crystal_colour yellow
_exptl_crystal_colour_primary yellow
_exptl_crystal_density_diffrn 1.450
_exptl_crystal_description tablet
_exptl_crystal_F_000 658
_exptl_crystal_preparation Luminescent
_exptl_crystal_recrystallization_method 'Re-crystallisation from solvent: deuterochloroform'
_exptl_crystal_size_max 0.102
_exptl_crystal_size_mid 0.1
_exptl_crystal_size_min 0.037
_refine_diff_density_max 0.469
_refine_diff_density_min -0.550
_refine_diff_density_rms 0.073
_refine_ls_extinction_method none
_refine_ls_goodness_of_fit_ref 1.034
_refine_ls_hydrogen_treatment constr
_refine_ls_matrix_type full
_refine_ls_number_parameters 405
_refine_ls_number_reflns 4996
_refine_ls_number_restraints 15
_refine_ls_restrained_S_all 1.039
_refine_ls_R_factor_all 0.1145
_refine_ls_R_factor_gt 0.0594
_refine_ls_shift/su_max 0.008
_refine_ls_shift/su_mean 0.000
_refine_ls_structure_factor_coef Fsqd
_refine_ls_weighting_details 'w=1/[\s^2^(Fo^2^)+(0.0730P)^2^+1.2360P] where P=(Fo^2^+2Fc^2^)/3'
_refine_ls_weighting_scheme calc
_refine_ls_wR_factor_gt 0.1363
_refine_ls_wR_factor_ref 0.1661
_reflns_Friedel_coverage 0.000
_reflns_number_gt 3101
_reflns_number_total 4996
_reflns_threshold_expression 'I > 2\s(I)'
_cod_data_source_file c8tc02987c2.cif
_cod_data_source_block DPTZ-DBT_17srv187
_cod_depositor_comments
;
The following automatic conversions were performed:

data item '_diffrn_radiation_probe' value 'X-ray' was changed to
'x-ray' in accordance with the
/home/saulius/struct/COD-crude-data/automatic-downloads/DataCite-retrospective/RSC/depositions/lib/dictionaries/cif_core.dic
dictionary named 'cif_core.dic' version 2.4.2 last updated on
2011-04-26.

Automatic conversion script
Id: cif_fix_values 6909 2019-04-08 15:41:33Z antanas 
;
_cod_original_formula_sum 'C36.50 H22 Cl1.5 D0.5 N2 S3'
_cod_database_code 7237439
_shelx_shelxl_version_number 2016/6
_shelx_space_group_comment
;
The symmetry employed for this shelxl refinement is uniquely defined
by the following loop, which should always be used as a source of
symmetry information in preference to the above space-group names.
They are only intended as comments.
;
_shelx_estimated_absorpt_t_max 0.872
_shelx_estimated_absorpt_t_min 0.697
_olex2_refinement_description
;
1. Fixed Uiso
 At 1.2 times of:
  All C(H) groups
2. Restrained distances
 Cl3-C37 \\sim Cl2-C37 \\sim Cl1-C37
 with sigma of 0.02
3. Rigid body (RIGU) restrains
 Cl2, Cl1, Cl3, C37, D37
 with sigma for 1-2 distances of 0.004 and sigma for 1-3 distances of 0.004
4. Others
 Fixed Sof: Cl2(0.5) Cl1(0.5) Cl3(0.5) C37(0.25) D37(0.25) C38(0.25) D38(0.25)
5.a Riding coordinates:
 C37(D37)
5.b Aromatic/amide H refined with riding coordinates:
 C2(H2), C3(H3), C5(H5), C8(H8), C10(H10), C11(H11), C15(H15), C16(H16),
 C17(H17), C18(H18), C21(H21), C22(H22), C23(H23), C24(H24), C27(H27), C28(H28),
  C29(H29), C30(H30), C33(H33), C34(H34), C35(H35), C36(H36)
;
_olex2_submission_special_instructions 'No special instructions were received'

loop_
_space_group_symop_operation_xyz
'x, y, z'
'-x, -y, -z'

loop_
_atom_site_label
_atom_site_type_symbol
_atom_site_fract_x
_atom_site_fract_y
_atom_site_fract_z
_atom_site_U_iso_or_equiv
_atom_site_adp_type
_atom_site_occupancy
_atom_site_site_symmetry_order
_atom_site_calc_flag
_atom_site_refinement_flags_posn
_atom_site_refinement_flags_adp
_atom_site_refinement_flags_occupancy
_atom_site_disorder_assembly
_atom_site_disorder_group
Cl2 Cl 0.6411(4) 0.6661(3) 0.8839(2) 0.0730(9) Uani 0.5 1 d D U P . .
Cl1 Cl 0.3323(9) 0.6056(7) 0.9939(6) 0.122(3) Uani 0.5 1 d D U P A -1
Cl3 Cl 0.6217(10) 0.4418(6) 0.9703(6) 0.100(2) Uani 0.5 1 d D U P A -1
C37 C 0.5451(15) 0.5656(10) 0.9794(16) 0.068(6) Uiso 0.25 1 d D U P A -1
D37 D 0.575195 0.560952 1.042701 0.081 Uiso 0.25 1 d R U P A -1
C38 C 0.5128(15) 0.5758(10) 0.9200(16) 0.068(7) Uiso 0.25 1 d D U P A -1
D38 D 0.482754 0.580689 0.856618 0.081 Uiso 0.25 1 d R U P A -1
S1 S 0.83234(13) 0.62991(8) 0.36810(8) 0.0351(3) Uani 1 1 d . . . . .
S2 S 0.96012(17) 0.89077(12) 0.81330(10) 0.0572(4) Uani 1 1 d . . . . .
S3 S 0.35514(15) 0.18095(9) 0.94707(9) 0.0479(4) Uani 1 1 d . . . . .
N1 N 0.9290(4) 0.8451(3) 0.6290(3) 0.0361(9) Uani 1 1 d . . . . .
N2 N 0.5492(4) 0.3419(3) 0.7810(3) 0.0342(9) Uani 1 1 d . . . . .
C1 C 0.8641(5) 0.7035(3) 0.4338(3) 0.0298(9) Uani 1 1 d . . . . .
C2 C 0.9186(5) 0.8025(3) 0.3885(3) 0.0376(11) Uani 1 1 d . . . . .
H2 H 0.943057 0.836387 0.315176 0.045 Uiso 1 1 calc R . . . .
C3 C 0.9358(5) 0.8495(3) 0.4529(3) 0.0389(11) Uani 1 1 d . . . . .
H3 H 0.969698 0.917552 0.423227 0.047 Uiso 1 1 calc R . . . .
C4 C 0.9044(5) 0.7991(3) 0.5613(3) 0.0335(10) Uani 1 1 d . . . . .
C5 C 0.8509(5) 0.7016(3) 0.6053(3) 0.0320(10) Uani 1 1 d . . . . .
H5 H 0.829895 0.666961 0.678700 0.038 Uiso 1 1 calc R . . . .
C6 C 0.8277(5) 0.6543(3) 0.5418(3) 0.0284(9) Uani 1 1 d . . . . .
C7 C 0.7648(5) 0.5555(3) 0.5722(3) 0.0282(9) Uani 1 1 d . . . . .
C8 C 0.6991(5) 0.4909(3) 0.6714(3) 0.0321(10) Uani 1 1 d . . . . .
H8 H 0.698717 0.506090 0.730637 0.039 Uiso 1 1 calc R . . . .
C9 C 0.6344(5) 0.4042(3) 0.6822(3) 0.0316(10) Uani 1 1 d . . . . .
C10 C 0.6430(5) 0.3779(3) 0.5965(3) 0.0323(10) Uani 1 1 d . . . . .
H10 H 0.603573 0.315859 0.605869 0.039 Uiso 1 1 calc R . . . .
C11 C 0.7083(5) 0.4409(3) 0.4977(3) 0.0345(10) Uani 1 1 d . . . . .
H11 H 0.714726 0.422572 0.439329 0.041 Uiso 1 1 calc R . . . .
C12 C 0.7642(5) 0.5316(3) 0.4861(3) 0.0300(10) Uani 1 1 d . . . . .
C13 C 1.0915(5) 0.8310(3) 0.6426(3) 0.0367(11) Uani 1 1 d . . . . .
C14 C 1.1224(6) 0.8518(4) 0.7228(4) 0.0430(12) Uani 1 1 d . . . . .
C15 C 1.2805(6) 0.8333(4) 0.7377(4) 0.0562(14) Uani 1 1 d . . . . .
H15 H 1.300360 0.850966 0.790681 0.067 Uiso 1 1 calc R . . . .
C16 C 1.4109(6) 0.7895(4) 0.6769(5) 0.0564(14) Uani 1 1 d . . . . .
H16 H 1.519276 0.774212 0.689743 0.068 Uiso 1 1 calc R . . . .
C17 C 1.3829(6) 0.7685(4) 0.5994(4) 0.0526(14) Uani 1 1 d . . . . .
H17 H 1.472531 0.738376 0.557530 0.063 Uiso 1 1 calc R . . . .
C18 C 1.2254(6) 0.7903(3) 0.5793(4) 0.0436(12) Uani 1 1 d . . . . .
H18 H 1.208556 0.777471 0.522628 0.052 Uiso 1 1 calc R . . . .
C19 C 0.8009(5) 0.9243(3) 0.6567(3) 0.0361(11) Uani 1 1 d . . . . .
C20 C 0.8063(6) 0.9560(3) 0.7372(3) 0.0397(11) Uani 1 1 d . . . . .
C21 C 0.6822(6) 1.0360(4) 0.7622(4) 0.0455(12) Uani 1 1 d . . . . .
H21 H 0.690447 1.060862 0.813400 0.055 Uiso 1 1 calc R . . . .
C22 C 0.5469(6) 1.0797(4) 0.7132(4) 0.0478(13) Uani 1 1 d . . . . .
H22 H 0.460892 1.132557 0.732193 0.057 Uiso 1 1 calc R . . . .
C23 C 0.5384(6) 1.0458(4) 0.6370(4) 0.0481(12) Uani 1 1 d . . . . .
H23 H 0.444945 1.074164 0.604113 0.058 Uiso 1 1 calc R . . . .
C24 C 0.6665(6) 0.9697(4) 0.6075(4) 0.0431(12) Uani 1 1 d . . . . .
H24 H 0.660971 0.948927 0.552846 0.052 Uiso 1 1 calc R . . . .
C25 C 0.6412(6) 0.2596(3) 0.8539(3) 0.0351(10) Uani 1 1 d . . . . .
C26 C 0.5609(6) 0.1828(3) 0.9402(3) 0.0396(11) Uani 1 1 d . . . . .
C27 C 0.6474(6) 0.1044(4) 1.0148(3) 0.0470(13) Uani 1 1 d . . . . .
H27 H 0.591903 0.055602 1.074429 0.056 Uiso 1 1 calc R . . . .
C28 C 0.8131(7) 0.0964(4) 1.0037(4) 0.0530(14) Uani 1 1 d . . . . .
H28 H 0.872194 0.040954 1.054582 0.064 Uiso 1 1 calc R . . . .
C29 C 0.8947(6) 0.1693(4) 0.9181(4) 0.0485(13) Uani 1 1 d . . . . .
H29 H 1.009574 0.163274 0.910168 0.058 Uiso 1 1 calc R . . . .
C30 C 0.8086(6) 0.2506(3) 0.8445(3) 0.0405(11) Uani 1 1 d . . . . .
H30 H 0.864566 0.301043 0.786857 0.049 Uiso 1 1 calc R . . . .
C31 C 0.3839(5) 0.3884(3) 0.8137(3) 0.0345(10) Uani 1 1 d . . . . .
C32 C 0.2823(5) 0.3223(3) 0.8929(3) 0.0384(11) Uani 1 1 d . . . . .
C33 C 0.1221(6) 0.3654(4) 0.9277(4) 0.0482(13) Uani 1 1 d . . . . .
H33 H 0.055874 0.320103 0.983524 0.058 Uiso 1 1 calc R . . . .
C34 C 0.0589(6) 0.4742(4) 0.8811(4) 0.0554(14) Uani 1 1 d . . . . .
H34 H -0.052011 0.503394 0.903048 0.066 Uiso 1 1 calc R . . . .
C35 C 0.1574(6) 0.5403(4) 0.8028(3) 0.0460(12) Uani 1 1 d . . . . .
H35 H 0.114902 0.615445 0.771041 0.055 Uiso 1 1 calc R . . . .
C36 C 0.3189(5) 0.4969(4) 0.7702(3) 0.0386(11) Uani 1 1 d . . . . .
H36 H 0.386097 0.543372 0.716475 0.046 Uiso 1 1 calc R . . . .

loop_
_atom_site_aniso_label
_atom_site_aniso_U_11
_atom_site_aniso_U_22
_atom_site_aniso_U_33
_atom_site_aniso_U_23
_atom_site_aniso_U_13
_atom_site_aniso_U_12
Cl2 0.0652(19) 0.090(2) 0.0575(18) -0.0333(16) -0.0092(14) 0.0041(17)
Cl1 0.073(4) 0.162(7) 0.142(7) -0.074(5) 0.015(4) -0.042(4)
Cl3 0.113(5) 0.107(5) 0.095(4) -0.040(3) -0.019(3) -0.037(4)
S1 0.0383(6) 0.0314(6) 0.0273(6) -0.0056(4) 0.0035(4) -0.0105(5)
S2 0.0507(8) 0.0738(10) 0.0458(8) -0.0247(7) -0.0015(6) -0.0114(7)
S3 0.0507(8) 0.0323(6) 0.0479(7) -0.0071(5) 0.0107(6) -0.0181(6)
N1 0.034(2) 0.0270(19) 0.046(2) -0.0146(16) 0.0009(16) -0.0087(17)
N2 0.038(2) 0.0275(19) 0.0291(19) -0.0038(15) 0.0032(15) -0.0127(17)
C1 0.026(2) 0.023(2) 0.030(2) -0.0047(17) 0.0023(17) -0.0031(18)
C2 0.037(3) 0.032(2) 0.031(2) -0.0058(19) 0.0076(19) -0.009(2)
C3 0.041(3) 0.022(2) 0.042(3) -0.0059(19) 0.005(2) -0.010(2)
C4 0.032(2) 0.026(2) 0.040(3) -0.0134(18) 0.0027(19) -0.0067(19)
C5 0.028(2) 0.027(2) 0.030(2) -0.0028(18) 0.0030(17) -0.0067(19)
C6 0.024(2) 0.021(2) 0.032(2) -0.0056(17) 0.0010(17) -0.0045(18)
C7 0.027(2) 0.021(2) 0.029(2) -0.0039(16) 0.0007(17) -0.0049(18)
C8 0.032(2) 0.030(2) 0.029(2) -0.0090(18) 0.0003(18) -0.008(2)
C9 0.033(2) 0.025(2) 0.025(2) 0.0010(17) 0.0012(17) -0.0096(19)
C10 0.034(2) 0.024(2) 0.036(2) -0.0096(18) -0.0003(19) -0.0086(19)
C11 0.034(2) 0.030(2) 0.035(2) -0.0112(19) -0.0001(19) -0.006(2)
C12 0.025(2) 0.026(2) 0.029(2) -0.0049(17) 0.0018(17) -0.0026(18)
C13 0.040(3) 0.022(2) 0.041(3) -0.0058(19) 0.002(2) -0.013(2)
C14 0.038(3) 0.033(3) 0.051(3) -0.009(2) -0.001(2) -0.011(2)
C15 0.051(3) 0.055(3) 0.069(4) -0.024(3) -0.011(3) -0.016(3)
C16 0.037(3) 0.050(3) 0.077(4) -0.017(3) -0.009(3) -0.010(3)
C17 0.040(3) 0.033(3) 0.070(4) -0.012(2) 0.004(3) -0.006(2)
C18 0.040(3) 0.028(2) 0.054(3) -0.012(2) 0.001(2) -0.005(2)
C19 0.036(3) 0.024(2) 0.041(3) -0.0077(19) 0.006(2) -0.012(2)
C20 0.043(3) 0.034(2) 0.039(3) -0.015(2) 0.011(2) -0.019(2)
C21 0.053(3) 0.035(3) 0.043(3) -0.016(2) 0.012(2) -0.016(2)
C22 0.049(3) 0.032(3) 0.044(3) -0.011(2) 0.014(2) -0.004(2)
C23 0.042(3) 0.042(3) 0.048(3) -0.014(2) -0.001(2) 0.000(2)
C24 0.049(3) 0.038(3) 0.037(3) -0.015(2) 0.000(2) -0.006(2)
C25 0.045(3) 0.025(2) 0.031(2) -0.0091(18) 0.001(2) -0.009(2)
C26 0.047(3) 0.027(2) 0.036(3) -0.0090(19) 0.003(2) -0.008(2)
C27 0.063(4) 0.028(2) 0.035(3) -0.006(2) 0.006(2) -0.008(2)
C28 0.063(4) 0.040(3) 0.041(3) -0.008(2) -0.011(2) 0.005(3)
C29 0.043(3) 0.038(3) 0.052(3) -0.010(2) -0.009(2) 0.002(2)
C30 0.046(3) 0.028(2) 0.039(3) -0.0078(19) 0.000(2) -0.007(2)
C31 0.037(3) 0.036(2) 0.029(2) -0.0118(19) 0.0019(18) -0.011(2)
C32 0.040(3) 0.035(2) 0.032(2) -0.0068(19) -0.0004(19) -0.010(2)
C33 0.037(3) 0.048(3) 0.046(3) -0.010(2) 0.009(2) -0.012(2)
C34 0.040(3) 0.056(3) 0.052(3) -0.011(3) 0.005(2) -0.006(3)
C35 0.048(3) 0.034(3) 0.040(3) -0.005(2) 0.000(2) -0.004(2)
C36 0.041(3) 0.039(3) 0.029(2) -0.0063(19) 0.0002(19) -0.012(2)

loop_
_atom_type_symbol
_atom_type_description
_atom_type_scat_dispersion_real
_atom_type_scat_dispersion_imag
_atom_type_scat_source
C C 0.0181 0.0091 'International Tables Vol C Tables 4.2.6.8 and 6.1.1.4'
H H 0.0000 0.0000 'International Tables Vol C Tables 4.2.6.8 and 6.1.1.4'
Cl Cl 0.3639 0.7018 'International Tables Vol C Tables 4.2.6.8 and 6.1.1.4'
D D 0.0000 0.0000 'International Tables Vol C Tables 4.2.6.8 and 6.1.1.4'
N N 0.0311 0.0180 'International Tables Vol C Tables 4.2.6.8 and 6.1.1.4'
S S 0.3331 0.5567 'International Tables Vol C Tables 4.2.6.8 and 6.1.1.4'

loop_
_exptl_crystal_face_index_h
_exptl_crystal_face_index_k
_exptl_crystal_face_index_l
_exptl_crystal_face_perp_dist
1.00 1.00 1.00 0.0140
0.00 0.00 1.00 0.0110
0.00 0.00 -1.00 0.0180
0.00 -1.00 0.00 0.0490
0.00 1.00 0.00 0.0180
1.00 0.00 -1.00 0.0130
-2.00 -2.00 -1.00 0.0470

loop_
_geom_angle_atom_site_label_1
_geom_angle_atom_site_label_2
_geom_angle_atom_site_label_3
_geom_angle
C37 Cl2 C38 30.7(10)
C38 Cl1 C37 30.8(10)
C37 Cl3 C38 30.5(10)
Cl2 C37 Cl1 111.4(8)
Cl3 C37 Cl2 113.5(9)
Cl3 C37 Cl1 115.7(10)
Cl2 C38 Cl3 109.7(8)
Cl1 C38 Cl2 114.5(9)
Cl1 C38 Cl3 115.0(10)
C1 S1 C12 90.92(19)
C20 S2 C14 100.5(2)
C26 S3 C32 98.8(2)
C13 N1 C4 117.7(3)
C13 N1 C19 121.8(4)
C19 N1 C4 118.5(4)
C25 N2 C9 119.0(3)
C25 N2 C31 120.4(3)
C31 N2 C9 117.3(3)
C2 C1 S1 126.4(3)
C6 C1 S1 113.1(3)
C6 C1 C2 120.6(4)
C3 C2 C1 118.3(4)
C2 C3 C4 121.5(4)
C3 C4 N1 121.9(4)
C5 C4 N1 118.3(4)
C5 C4 C3 119.7(4)
C4 C5 C6 119.7(4)
C1 C6 C7 111.6(4)
C5 C6 C1 120.0(4)
C5 C6 C7 128.4(4)
C8 C7 C6 128.4(4)
C8 C7 C12 119.6(4)
C12 C7 C6 111.9(3)
C9 C8 C7 118.9(4)
C8 C9 N2 121.4(4)
C8 C9 C10 120.7(4)
C10 C9 N2 117.8(4)
C11 C10 C9 120.9(4)
C10 C11 C12 118.4(4)
C7 C12 S1 112.5(3)
C11 C12 S1 126.2(3)
C11 C12 C7 121.3(4)
C14 C13 N1 120.9(4)
C14 C13 C18 118.0(4)
C18 C13 N1 121.0(4)
C13 C14 S2 120.8(4)
C15 C14 S2 118.7(4)
C15 C14 C13 120.3(5)
C14 C15 C16 121.0(5)
C17 C16 C15 119.4(5)
C16 C17 C18 121.2(5)
C17 C18 C13 120.1(5)
C20 C19 N1 120.3(4)
C24 C19 N1 121.2(4)
C24 C19 C20 118.5(4)
C19 C20 S2 121.2(3)
C21 C20 S2 118.7(4)
C21 C20 C19 120.0(5)
C22 C21 C20 120.8(5)
C23 C22 C21 119.3(4)
C22 C23 C24 120.4(5)
C19 C24 C23 120.9(5)
N2 C25 C26 119.2(4)
C30 C25 N2 122.4(4)
C30 C25 C26 118.4(4)
C25 C26 S3 119.9(4)
C27 C26 S3 119.9(3)
C27 C26 C25 120.0(4)
C28 C27 C26 120.5(4)
C27 C28 C29 120.2(5)
C30 C29 C28 119.9(5)
C29 C30 C25 120.8(4)
C32 C31 N2 119.5(4)
C36 C31 N2 122.6(4)
C36 C31 C32 117.9(4)
C31 C32 S3 120.0(3)
C33 C32 S3 119.0(3)
C33 C32 C31 120.9(4)
C34 C33 C32 120.0(4)
C35 C34 C33 119.7(5)
C34 C35 C36 119.9(4)
C31 C36 C35 121.6(4)

loop_
_geom_bond_atom_site_label_1
_geom_bond_atom_site_label_2
_geom_bond_distance
Cl2 C37 1.720(13)
Cl2 C38 1.721(13)
Cl1 C37 1.743(13)
Cl1 C38 1.681(13)
Cl3 C37 1.688(13)
Cl3 C38 1.763(13)
S1 C1 1.744(4)
S1 C12 1.755(4)
S2 C14 1.760(5)
S2 C20 1.752(5)
S3 C26 1.758(5)
S3 C32 1.766(4)
N1 C4 1.436(5)
N1 C13 1.415(5)
N1 C19 1.415(5)
N2 C9 1.444(5)
N2 C25 1.408(5)
N2 C31 1.427(5)
C1 C2 1.402(5)
C1 C6 1.398(5)
C2 C3 1.375(6)
C3 C4 1.403(6)
C4 C5 1.380(5)
C5 C6 1.391(6)
C6 C7 1.458(5)
C7 C8 1.397(5)
C7 C12 1.398(6)
C8 C9 1.387(6)
C9 C10 1.390(6)
C10 C11 1.384(5)
C11 C12 1.390(6)
C13 C14 1.394(7)
C13 C18 1.399(6)
C14 C15 1.374(7)
C15 C16 1.382(7)
C16 C17 1.346(7)
C17 C18 1.390(7)
C19 C20 1.401(6)
C19 C24 1.381(6)
C20 C21 1.392(6)
C21 C22 1.386(7)
C22 C23 1.372(7)
C23 C24 1.398(6)
C25 C26 1.417(6)
C25 C30 1.389(6)
C26 C27 1.379(6)
C27 C28 1.373(7)
C28 C29 1.390(7)
C29 C30 1.382(6)
C31 C32 1.397(6)
C31 C36 1.374(6)
C32 C33 1.387(6)
C33 C34 1.380(7)
C34 C35 1.376(6)
C35 C36 1.389(6)
